data_7248090
loop_
_publ_author_name
'Wen, Xinyi'
'Shao, Yixin'
'Chen, Ye-Tao'
'He, Jiaxing'
'Chen, Shun-Li'
'Dang, Li'
'Li, Ming-De'

_publ_section_title
;
 Dual-rotor strategy for organic cocrystals with enhanced near-infrared
 photothermal conversion
;
_journal_issue 7
_journal_name_full 'RSC Advances'
_journal_page_first 4503
_journal_page_last 4508
_journal_paper_doi 10.1039/D4RA00002A
_journal_volume 14
_journal_year 2024
_chemical_formula_moiety 'C12 H4 N4, C15 H12'
_chemical_formula_sum 'C27 H16 N4'
_chemical_formula_weight 396.44
_chemical_name_systematic MTQ
_space_group_crystal_system monoclinic
_space_group_IT_number 12
_space_group_name_Hall '-C 2y'
_space_group_name_H-M_alt 'C 1 2/m 1'
_atom_sites_solution_hydrogens geom
_atom_sites_solution_primary dual
_audit_creation_date 2023-03-04
_audit_creation_method
;
Olex2 1.3-beta
(compiled 2020.11.12 svn.r5f609507 for OlexSys, GUI svn.r6408)
;
_audit_update_record
;
2023-03-04 deposited with the CCDC.	2024-01-29 downloaded from the CCDC.
;
_cell_angle_alpha 90
_cell_angle_beta 98.472(3)
_cell_angle_gamma 90
_cell_formula_units_Z 2
_cell_length_a 11.1900(5)
_cell_length_b 13.4371(5)
_cell_length_c 7.0568(3)
_cell_measurement_reflns_used 1065
_cell_measurement_temperature 299.82(10)
_cell_measurement_theta_max 67.4810
_cell_measurement_theta_min 5.1830
_cell_volume 1049.49(8)
_computing_cell_refinement 'CrysAlisPro 1.171.39.28b (Rigaku OD, 2015)'
_computing_data_collection 'CrysAlisPro 1.171.39.28b (Rigaku OD, 2015)'
_computing_data_reduction 'CrysAlisPro 1.171.39.28b (Rigaku OD, 2015)'
_computing_molecular_graphics 'Olex2 1.3-beta (Dolomanov et al., 2009)'
_computing_publication_material 'Olex2 1.3-beta (Dolomanov et al., 2009)'
_computing_structure_refinement 'SHELXL 2018/3 (Sheldrick, 2015)'
_computing_structure_solution 'SHELXT 2014/5 (Sheldrick, 2014)'
_diffrn_ambient_environment air
_diffrn_ambient_temperature 299.82(10)
_diffrn_detector 'CCD plate'
_diffrn_measured_fraction_theta_full 0.998
_diffrn_measured_fraction_theta_max 0.998
_diffrn_measurement_details
;
List of Runs (angles in degrees, time in seconds):

  # Type    Start    End  Width  t~exp~   \w     \q     \k     \f   Frames
#--------------------------------------------------------------------------
  1  \w    -19.00   8.00   0.50    1.00    --    0.00 -37.00 -60.00   54
  2  \w    -89.00 -34.00   0.50    1.00    --    0.00 -37.00 -60.00  110
  3  \w    -17.00  17.00   0.50    1.00    --    0.00  37.00-180.00   68
  4  \w     54.00  80.00   0.50    1.00    --    0.00  37.00-180.00   52
  5  \w     79.00 134.00   0.50    4.01    --   89.30  61.00 120.00  110
  6  \w      3.00 108.00   0.50    4.01    --   89.30 -82.00-180.00  210
  7  \w     50.00 103.00   0.50    4.01    --   89.30 -61.00  30.00  106
  8  \w    140.00 177.00   0.50    4.01    --   89.30  61.00 120.00   74
  9  \w      6.00 119.00   0.50    4.01    --   89.30 -77.00 -30.00  226
 10  \w     82.00 118.00   0.50    4.01    --   89.30  30.00-180.00   72
 11  \w     97.00 158.00   0.50    4.01    --   89.30  45.00  30.00  122
;
_diffrn_measurement_device 'four-circle diffractometer'
_diffrn_measurement_device_type 'XtaLAB AFC12 (RINC): Kappa single'
_diffrn_measurement_method '\w scans'
_diffrn_orient_matrix_type 'CrysAlisPro convention (1999,Acta A55,543-557)'
_diffrn_orient_matrix_UB_11 -0.0662679000
_diffrn_orient_matrix_UB_12 0.0987059000
_diffrn_orient_matrix_UB_13 -0.0544271000
_diffrn_orient_matrix_UB_21 0.1222603000
_diffrn_orient_matrix_UB_22 0.0523938000
_diffrn_orient_matrix_UB_23 -0.0011183000
_diffrn_orient_matrix_UB_31 -0.0049967000
_diffrn_orient_matrix_UB_32 -0.0253071000
_diffrn_orient_matrix_UB_33 -0.2141145000
_diffrn_radiation_monochromator graphite
_diffrn_radiation_probe x-ray
_diffrn_radiation_type 'Cu K\a'
_diffrn_radiation_wavelength 1.54184
_diffrn_reflns_av_R_equivalents 0.0153
_diffrn_reflns_av_unetI/netI 0.0233
_diffrn_reflns_Laue_measured_fraction_full 0.998
_diffrn_reflns_Laue_measured_fraction_max 0.998
_diffrn_reflns_limit_h_max 12
_diffrn_reflns_limit_h_min -12
_diffrn_reflns_limit_k_max 12
_diffrn_reflns_limit_k_min -15
_diffrn_reflns_limit_l_max 6
_diffrn_reflns_limit_l_min -7
_diffrn_reflns_number 2115
_diffrn_reflns_point_group_measured_fraction_full 0.998
_diffrn_reflns_point_group_measured_fraction_max 0.998
_diffrn_reflns_theta_full 59.971
_diffrn_reflns_theta_max 59.971
_diffrn_reflns_theta_min 5.177
_diffrn_source 'fine-focus sealed X-ray tube'
_diffrn_source_type 'Enhance (Cu) X-ray Source'
_exptl_absorpt_coefficient_mu 0.596
_exptl_absorpt_correction_T_max 1.00000
_exptl_absorpt_correction_T_min 0.54752
_exptl_absorpt_correction_type multi-scan
_exptl_absorpt_process_details
;
CrysAlisPro 1.171.39.28b (Rigaku Oxford Diffraction, 2015)
Empirical absorption correction using spherical harmonics,
 implemented in SCALE3 ABSPACK scaling algorithm.
;
_exptl_crystal_colour green
_exptl_crystal_density_diffrn 1.255
_exptl_crystal_description block
_exptl_crystal_F_000 412
_refine_diff_density_max 0.251
_refine_diff_density_min -0.197
_refine_diff_density_rms 0.029
_refine_ls_extinction_coef 0.0023(12)
_refine_ls_extinction_expression Fc^*^=kFc[1+0.001xFc^2^\l^3^/sin(2\q)]^-1/4^
_refine_ls_extinction_method 'SHELXL-2018/3 (Sheldrick 2018)'
_refine_ls_goodness_of_fit_ref 1.093
_refine_ls_hydrogen_treatment mixed
_refine_ls_matrix_type full
_refine_ls_number_parameters 84
_refine_ls_number_reflns 813
_refine_ls_number_restraints 18
_refine_ls_restrained_S_all 1.398
_refine_ls_R_factor_all 0.0691
_refine_ls_R_factor_gt 0.0609
_refine_ls_shift/su_max 0.000
_refine_ls_shift/su_mean 0.000
_refine_ls_structure_factor_coef Fsqd
_refine_ls_weighting_details 'w=1/[\s^2^(Fo^2^)+(0.0994P)^2^+0.5098P] where P=(Fo^2^+2Fc^2^)/3'
_refine_ls_weighting_scheme calc
_refine_ls_wR_factor_gt 0.1871
_refine_ls_wR_factor_ref 0.1970
_reflns_Friedel_coverage 0.000
_reflns_number_gt 673
_reflns_number_total 813
_reflns_threshold_expression 'I > 2\s(I)'
_cod_data_source_file d4ra00002a2.cif
_cod_data_source_block 20220303d
_cod_database_code 7248090
_shelx_shelxl_version_number 2018/3
_chemical_oxdiff_formula 'C H N'
_chemical_oxdiff_usercomment 'C H N'
_shelx_space_group_comment
;
The symmetry employed for this shelxl refinement is uniquely defined
by the following loop, which should always be used as a source of
symmetry information in preference to the above space-group names.
They are only intended as comments.
;
_reflns_odcompleteness_completeness 99.47
_reflns_odcompleteness_iscentric 1
_reflns_odcompleteness_theta 64.99
_olex2_refinement_description
;
1. Fixed Uiso
 At 1.2 times of:
  All C(H) groups
 At 1.5 times of:
  All C(H,H,H) groups
2. Uiso/Uaniso restraints and constraints
C13 \\sim C14 \\sim C6 \\sim C4: within 2A with sigma of 0.005 and sigma for
terminal atoms of 0.01 within 2A
3. Others
 Fixed Sof: H4(0.25) C18(0.25) H18a(0.25) H18b(0.25) H18c(0.25)
4.a Aromatic/amide H refined with riding coordinates:
 C32(H32), C4(H4), C13(H13), C14(H14)
4.b Idealised Me refined as rotating group:
 C18(H18a,H18b,H18c)
;
_olex2_submission_special_instructions 'No special instructions were received'
_oxdiff_exptl_absorpt_empirical_details
;
Empirical correction (ABSPACK) includes:
- Absorption correction using spherical harmonics
- Frame scaling
;
_oxdiff_exptl_absorpt_empirical_full_max 1.695
_oxdiff_exptl_absorpt_empirical_full_min 0.821

loop_
_space_group_symop_operation_xyz
'x, y, z'
'-x, y, -z'
'x+1/2, y+1/2, z'
'-x+1/2, y+1/2, -z'
'-x, -y, -z'
'x, -y, z'
'-x+1/2, -y+1/2, -z'
'x+1/2, -y+1/2, z'

loop_
_atom_site_label
_atom_site_type_symbol
_atom_site_fract_x
_atom_site_fract_y
_atom_site_fract_z
_atom_site_U_iso_or_equiv
_atom_site_adp_type
_atom_site_occupancy
_atom_site_site_symmetry_order
_atom_site_calc_flag
_atom_site_refinement_flags_posn
_atom_site_refinement_flags_adp
_atom_site_refinement_flags_occupancy
_atom_site_disorder_assembly
_atom_site_disorder_group
C001 C 0.3728(3) 0.500000 0.9581(4) 0.0703(9) Uani 1 2 d S T P . .
C002 C 0.2495(3) 0.500000 0.9162(5) 0.0774(10) Uani 1 2 d S T P . .
C003 C 0.4399(2) 0.59161(15) 0.9802(3) 0.0763(8) Uani 1 1 d . . . . .
H003 H 0.398652 0.651894 0.966506 0.092 Uiso 1 1 calc R U . . .
C004 C 0.1808(2) 0.4100(2) 0.8929(4) 0.0911(9) Uani 1 1 d . . . . .
N005 N 0.1262(3) 0.3382(2) 0.8746(4) 0.1269(12) Uani 1 1 d . . . . .
C3 C 0.3934(3) 0.4466(3) 0.4591(3) 0.1115(11) Uani 1 1 d . U . . .
C007 C 0.500000 0.3945(4) 0.500000 0.1148(14) Uani 1 2 d S TU P . .
H007 H 0.500001 0.325284 0.500003 0.8(4) Uiso 0.25 1 calc R . P A -2
C1 C 0.1770(4) 0.4494(4) 0.3772(5) 0.1731(19) Uani 1 1 d . U . . .
H1 H 0.103787 0.415864 0.350321 0.208 Uiso 1 1 calc R U . . .
C0AA C 0.5378(13) 0.2992(6) 0.484(4) 0.116(8) Uani 0.25 1 d . . P B -1
H0AA H 0.487871 0.255193 0.545476 0.174 Uiso 0.25 1 calc R U P B -1
H0AB H 0.620220 0.293145 0.544140 0.174 Uiso 0.25 1 calc R U P B -1
H0AC H 0.532105 0.281842 0.350961 0.174 Uiso 0.25 1 calc R U P B -1
C2 C 0.2811(4) 0.3957(4) 0.4153(5) 0.1592(16) Uani 1 1 d . U . . .
H2 H 0.278872 0.326519 0.412812 0.191 Uiso 1 1 calc R U . . .

loop_
_atom_site_aniso_label
_atom_site_aniso_U_11
_atom_site_aniso_U_22
_atom_site_aniso_U_33
_atom_site_aniso_U_23
_atom_site_aniso_U_13
_atom_site_aniso_U_12
C001 0.091(2) 0.0598(18) 0.0639(18) 0.000 0.0256(15) 0.000
C002 0.088(2) 0.073(2) 0.0750(19) 0.000 0.0231(16) 0.000
C003 0.0935(15) 0.0556(14) 0.0838(16) 0.0013(10) 0.0261(13) 0.0045(10)
C004 0.0919(18) 0.0856(18) 0.0984(19) -0.0031(14) 0.0221(14) -0.0056(15)
N005 0.117(2) 0.105(2) 0.161(3) -0.0133(18) 0.0263(17) -0.0261(17)
C3 0.118(2) 0.159(3) 0.0568(14) 0.0049(13) 0.0108(13) -0.0285(18)
C007 0.133(3) 0.139(4) 0.067(2) 0.000 -0.004(2) 0.000
C1 0.137(3) 0.291(5) 0.091(2) 0.011(2) 0.0167(19) -0.050(3)
C0AA 0.150(19) 0.045(4) 0.135(11) -0.006(7) -0.034(17) 0.021(6)
C2 0.141(3) 0.245(4) 0.0872(19) 0.020(2) 0.0038(19) -0.049(3)

loop_
_atom_type_symbol
_atom_type_description
_atom_type_scat_dispersion_real
_atom_type_scat_dispersion_imag
_atom_type_scat_source
C C 0.0181 0.0091 'International Tables Vol C Tables 4.2.6.8 and 6.1.1.4'
H H 0.0000 0.0000 'International Tables Vol C Tables 4.2.6.8 and 6.1.1.4'
N N 0.0311 0.0180 'International Tables Vol C Tables 4.2.6.8 and 6.1.1.4'

loop_
_geom_angle_atom_site_label_1
_geom_angle_atom_site_label_2
_geom_angle_atom_site_label_3
_geom_angle
_geom_angle_site_symmetry_1
_geom_angle_site_symmetry_3
_geom_angle_publ_flag
C002 C001 C003 121.15(15) . . ?
C002 C001 C003 121.15(15) . 6_565 ?
C003 C001 C003 117.7(3) . 6_565 ?
C001 C002 C004 122.22(16) . 6_565 ?
C001 C002 C004 122.22(15) . . ?
C004 C002 C004 115.6(3) 6_565 . ?
C001 C003 H003 119.4 . . ?
C003 C003 C001 121.15(15) 2_657 . ?
C003 C003 H003 119.4 2_657 . ?
N005 C004 C002 179.9(4) . . ?
C007 C3 C3 120.6(3) . 6_565 ?
C007 C3 C2 120.7(4) . . ?
C2 C3 C3 118.7(3) . 6_565 ?
C3 C007 C3 118.8(5) . 2_656 ?
C3 C007 H007 120.6 . . ?
C3 C007 H007 120.6 2_656 . ?
C0AA C007 C3 137.1(7) . . ?
C0AA C007 C3 103.1(6) . 2_656 ?
C1 C1 H1 119.0 6_565 . ?
C1 C1 C2 122.0(3) 6_565 . ?
C2 C1 H1 119.0 . . ?
C007 C0AA H0AA 109.5 . . ?
C007 C0AA H0AB 109.5 . . ?
C007 C0AA H0AC 109.5 . . ?
H0AA C0AA H0AB 109.5 . . ?
H0AA C0AA H0AC 109.5 . . ?
H0AB C0AA H0AC 109.5 . . ?
C3 C2 H2 120.4 . . ?
C1 C2 C3 119.3(6) . . ?
C1 C2 H2 120.4 . . ?

loop_
_geom_bond_atom_site_label_1
_geom_bond_atom_site_label_2
_geom_bond_distance
_geom_bond_site_symmetry_2
_geom_bond_publ_flag
C001 C002 1.368(5) . ?
C001 C003 1.438(3) 6_565 ?
C001 C003 1.438(3) . ?
C002 C004 1.429(3) 6_565 ?
C002 C004 1.429(3) . ?
C003 C003 1.334(5) 2_657 ?
C003 H003 0.9300 . ?
C004 N005 1.139(3) . ?
C3 C3 1.434(7) 6_565 ?
C3 C007 1.377(4) . ?
C3 C2 1.424(5) . ?
C007 H007 0.9300 . ?
C007 C0AA 1.359(11) . ?
C1 C1 1.359(11) 6_565 ?
C1 H1 0.9300 . ?
C1 C2 1.364(6) . ?
C0AA H0AA 0.9600 . ?
C0AA H0AB 0.9600 . ?
C0AA H0AC 0.9600 . ?
C2 H2 0.9300 . ?

loop_
_geom_torsion_atom_site_label_1
_geom_torsion_atom_site_label_2
_geom_torsion_atom_site_label_3
_geom_torsion_atom_site_label_4
_geom_torsion
_geom_torsion_site_symmetry_1
_geom_torsion_site_symmetry_2
_geom_torsion_site_symmetry_3
_geom_torsion_site_symmetry_4
_geom_torsion_publ_flag
C002 C001 C003 C003 -179.6(3) . . . 2_657 ?
C003 C001 C002 C004 179.8(2) . . . . ?
C003 C001 C002 C004 -0.3(5) . . . 6_565 ?
C003 C001 C002 C004 -179.8(2) 6_565 . . 6_565 ?
C003 C001 C002 C004 0.3(5) 6_565 . . . ?
C003 C001 C003 C003 -0.1(5) 6_565 . . 2_657 ?
C3 C3 C007 C3 -0.002(0) 6_565 . . 2_656 ?
C3 C3 C007 C0AA -166.6(16) 6_565 . . . ?
C3 C3 C2 C1 -0.8(4) 6_565 . . . ?
C007 C3 C2 C1 179.4(2) . . . . ?
C1 C1 C2 C3 0.8(4) 6_565 . . . ?
C2 C3 C007 C3 179.8(3) . . . 2_656 ?
C2 C3 C007 C0AA 13.2(17) . . . . ?
